data_7128196
loop_
_publ_author_name
'Kameo, Hajime'
'Mushiake, Akihiro'
'Isasa, Tomohito'
'Matsuzaka, Hiroyuki'
'Bourissou, Didier'

_publ_section_title
;
 Pd/Ni-Catalyzed Germa-Suzuki coupling <i>via</i> dual Ge-F bond
 activation.
;
_journal_issue 41
_journal_name_full 'Chemical communications (Cambridge, England)'
_journal_page_first 5004
_journal_page_last 5007
_journal_paper_doi 10.1039/d1cc01392k
_journal_volume 57
_journal_year 2021
_chemical_formula_moiety 'C60 H48 F Ge P3 Pd, 2(C6 H6)'
_chemical_formula_sum 'C72 H60 F Ge P3 Pd'
_chemical_formula_weight 1216.10
_chemical_properties_physical Air-sensitive
_space_group_crystal_system triclinic
_space_group_IT_number 2
_space_group_name_Hall '-P 1'
_space_group_name_H-M_alt 'P -1'
_audit_creation_date 2020-5-25
_audit_creation_method SHELXL-2018/3
_audit_update_record
;
2020-12-11 deposited with the CCDC.	2021-04-20 downloaded from the CCDC.
;
_cell_angle_alpha 109.543(5)
_cell_angle_beta 96.454(2)
_cell_angle_gamma 98.884(3)
_cell_formula_units_Z 2
_cell_length_a 13.3586(12)
_cell_length_b 14.0431(16)
_cell_length_c 16.711(2)
_cell_measurement_reflns_used 3613
_cell_measurement_temperature 200(2)
_cell_measurement_theta_max 27.4546
_cell_measurement_theta_min 2.4375
_cell_volume 2873.2(6)
_computing_cell_refinement 'CrystalClear (Rigaku Inc., 2008)'
_computing_data_collection 'CrystalClear (Rigaku Inc., 2008)'
_computing_data_reduction 'CrystalClear (Rigaku Inc., 2008)'
_computing_molecular_graphics 'Ortep for Windows (Farrugia, 2012)'
_computing_publication_material 'WinGX publication routines (Farrugia, 2012)'
_computing_structure_refinement 'SHELXL-2018/3 (Sheldrick, 2018)'
_computing_structure_solution SIR97
_diffrn_ambient_temperature 200(2)
_diffrn_detector_area_resol_mean 7.111
_diffrn_measured_fraction_theta_full 0.982
_diffrn_measured_fraction_theta_max 0.969
_diffrn_measurement_details
;
scan:
	Number of images: 360
	           Slice: -115.0000 - 65.0000
	     Image width: 0.5000
	        Exp time: 1.0000
	   Rotation axis: Omega
	           Omega: 0.0000
	             Chi: 45.0000
	             Phi: 0.0000
	             XTD: 54.9531
	          2theta: -25.3721
scan:
	Number of images: 360
	           Slice: -115.0000 - 65.0000
	     Image width: 0.5000
	        Exp time: 1.0000
	   Rotation axis: Omega
	           Omega: 0.0000
	             Chi: 45.0000
	             Phi: 90.0000
	             XTD: 54.9531
	          2theta: -25.3721
scan:
	Number of images: 360
	           Slice: -115.0000 - 65.0000
	     Image width: 0.5000
	        Exp time: 1.0000
	   Rotation axis: Omega
	           Omega: 0.0000
	             Chi: 45.0000
	             Phi: 180.0000
	             XTD: 54.9531
	          2theta: -25.3721

;
_diffrn_measurement_device 'Saturn724+ (4x4 bin mode)'
_diffrn_measurement_device_details 'AFC11 (Right): Eulerian 3 circle'
_diffrn_measurement_device_type 'Rigaku AFC11 with Saturn 724+ CCD'
_diffrn_measurement_method \w
_diffrn_radiation_detector CCD
_diffrn_radiation_monochromator Confocal
_diffrn_radiation_source 'Rotating Anode'
_diffrn_radiation_type MoK\a
_diffrn_radiation_wavelength 0.710747
_diffrn_reflns_av_R_equivalents 0.0320
_diffrn_reflns_av_unetI/netI 0.0577
_diffrn_reflns_Laue_measured_fraction_full 0.982
_diffrn_reflns_Laue_measured_fraction_max 0.969
_diffrn_reflns_limit_h_max 17
_diffrn_reflns_limit_h_min -17
_diffrn_reflns_limit_k_max 18
_diffrn_reflns_limit_k_min -17
_diffrn_reflns_limit_l_max 21
_diffrn_reflns_limit_l_min -21
_diffrn_reflns_number 22527
_diffrn_reflns_point_group_measured_fraction_full 0.982
_diffrn_reflns_point_group_measured_fraction_max 0.969
_diffrn_reflns_reduction_process 'Lp corrections applied'
_diffrn_reflns_theta_full 25.242
_diffrn_reflns_theta_max 27.444
_diffrn_reflns_theta_min 2.383
_diffrn_source_current 24.0000
_diffrn_source_power 1.2000
_diffrn_source_voltage 50.0000
_exptl_absorpt_coefficient_mu 0.967
_exptl_absorpt_correction_T_max 1.0000
_exptl_absorpt_correction_T_min 0.9165
_exptl_absorpt_correction_type multi-scan
_exptl_absorpt_process_details 'REQAB (Rigaku, 1998)'
_exptl_crystal_colour Yellow
_exptl_crystal_density_diffrn 1.406
_exptl_crystal_density_method 'not measured'
_exptl_crystal_description Block
_exptl_crystal_F_000 1248
_exptl_crystal_preparation 'mounted on the CryoLoop with Palaton oil and placed in N2 stream at 200(2) K'
_exptl_crystal_recrystallization_method 'Re-crystallisation from solvent: Benzene / Pentane'
_exptl_crystal_size_max 0.200
_exptl_crystal_size_mid 0.100
_exptl_crystal_size_min 0.080
_refine_diff_density_max 0.644
_refine_diff_density_min -0.585
_refine_diff_density_rms 0.087
_refine_ls_extinction_method none
_refine_ls_goodness_of_fit_ref 1.066
_refine_ls_hydrogen_treatment constr
_refine_ls_matrix_type full
_refine_ls_number_parameters 679
_refine_ls_number_reflns 12713
_refine_ls_number_restraints 0
_refine_ls_restrained_S_all 1.066
_refine_ls_R_factor_all 0.0614
_refine_ls_R_factor_gt 0.0496
_refine_ls_shift/su_max 0.000
_refine_ls_shift/su_mean 0.000
_refine_ls_structure_factor_coef Fsqd
_refine_ls_weighting_details 'w=1/[\s^2^(Fo^2^)+(0.0329P)^2^+3.3019P] where P=(Fo^2^+2Fc^2^)/3'
_refine_ls_weighting_scheme calc
_refine_ls_wR_factor_gt 0.0955
_refine_ls_wR_factor_ref 0.1033
_reflns_number_gt 10685
_reflns_number_total 12713
_reflns_threshold_expression 'I > 2\s(I)'
_cod_data_source_file d1cc01392k2.cif
_cod_data_source_block PdGermane
_cod_depositor_comments
;
The following automatic conversions were performed:

data item '_exptl_absorpt_correction_type' value 'Multi-scan' was
changed to 'multi-scan' in accordance with the
/home/data/users/saulius/crontab/automatic-downloads/rss-feeds/RSC/lib/dictionaries/cif_core.dic
dictionary named 'cif_core.dic' version 2.4.2 last updated on
2011-04-26.

Automatic conversion script
Id: cif_fix_values 7556 2019-12-06 15:28:31Z antanas 

 Adding full bibliography for 7128196--7128199.cif.
;
_cod_original_cell_volume 2873.2(5)
_cod_database_code 7128196
_shelx_shelxl_version_number 2018/3
_shelx_space_group_comment
;
The symmetry employed for this shelxl refinement is uniquely defined
by the following loop, which should always be used as a source of
symmetry information in preference to the above space-group names.
They are only intended as comments.
;
_shelx_estimated_absorpt_t_min 0.830
_shelx_estimated_absorpt_t_max 0.927

loop_
_space_group_symop_operation_xyz
'x, y, z'
'-x, -y, -z'

loop_
_atom_site_label
_atom_site_type_symbol
_atom_site_fract_x
_atom_site_fract_y
_atom_site_fract_z
_atom_site_U_iso_or_equiv
_atom_site_adp_type
_atom_site_occupancy
_atom_site_site_symmetry_order
_atom_site_calc_flag
_atom_site_refinement_flags_posn
_atom_site_refinement_flags_adp
_atom_site_refinement_flags_occupancy
_atom_site_disorder_assembly
_atom_site_disorder_group
Pd1 Pd 0.20612(2) 0.11468(2) 0.28156(2) 0.02099(7) Uani 1 1 d . . . . .
Ge1 Ge 0.14422(2) -0.09078(3) 0.17945(2) 0.02259(9) Uani 1 1 d . . . . .
F1 F 0.13121(15) -0.20809(15) 0.08549(12) 0.0347(5) Uani 1 1 d . . . . .
C1 C 0.1956(2) -0.0016(3) 0.1188(2) 0.0260(7) Uani 1 1 d . . . . .
C2 C 0.1273(3) 0.0424(3) 0.0803(2) 0.0346(8) Uani 1 1 d . . . . .
H2A H 0.059033 0.038350 0.091770 0.041 Uiso 1 1 calc R U . . .
C3 C 0.1579(4) 0.0925(3) 0.0250(2) 0.0475(11) Uani 1 1 d . . . . .
H3A H 0.110794 0.123145 -0.000031 0.057 Uiso 1 1 calc R U . . .
C4 C 0.2551(4) 0.0977(3) 0.0067(2) 0.0503(11) Uani 1 1 d . . . . .
H4A H 0.275190 0.131040 -0.031683 0.060 Uiso 1 1 calc R U . . .
C5 C 0.3237(3) 0.0550(4) 0.0436(3) 0.0512(11) Uani 1 1 d . . . . .
H5A H 0.391572 0.059163 0.031155 0.061 Uiso 1 1 calc R U . . .
C6 C 0.2944(3) 0.0057(3) 0.0992(2) 0.0381(9) Uani 1 1 d . . . . .
H6A H 0.342717 -0.023706 0.124430 0.046 Uiso 1 1 calc R U . . .
P1 P 0.03520(6) 0.09434(6) 0.30070(5) 0.01954(16) Uani 1 1 d . . . . .
C7 C -0.0016(2) -0.1116(2) 0.18971(19) 0.0208(6) Uani 1 1 d . . . . .
C8 C -0.0631(3) -0.2080(3) 0.1420(2) 0.0290(7) Uani 1 1 d . . . . .
H8A H -0.034622 -0.259474 0.104067 0.035 Uiso 1 1 calc R U . . .
C9 C -0.1655(3) -0.2297(3) 0.1493(2) 0.0323(8) Uani 1 1 d . . . . .
H9A H -0.207291 -0.295470 0.115937 0.039 Uiso 1 1 calc R U . . .
C10 C -0.2068(3) -0.1556(3) 0.2051(2) 0.0322(8) Uani 1 1 d . . . . .
H10A H -0.276999 -0.170633 0.210402 0.039 Uiso 1 1 calc R U . . .
C11 C -0.1465(2) -0.0597(3) 0.2531(2) 0.0275(7) Uani 1 1 d . . . . .
H11A H -0.175328 -0.009273 0.291876 0.033 Uiso 1 1 calc R U . . .
C12 C -0.0436(2) -0.0363(2) 0.24530(19) 0.0222(6) Uani 1 1 d . . . . .
C13 C 0.0126(2) 0.1243(2) 0.4124(2) 0.0229(6) Uani 1 1 d . . . . .
C14 C -0.0769(3) 0.1529(3) 0.4400(2) 0.0299(7) Uani 1 1 d . . . . .
H14A H -0.128735 0.161612 0.400776 0.036 Uiso 1 1 calc R U . . .
C15 C -0.0907(3) 0.1687(3) 0.5242(2) 0.0368(9) Uani 1 1 d . . . . .
H15A H -0.152072 0.187821 0.542157 0.044 Uiso 1 1 calc R U . . .
C16 C -0.0160(3) 0.1569(3) 0.5818(2) 0.0400(9) Uani 1 1 d . . . . .
H16A H -0.025385 0.167826 0.639440 0.048 Uiso 1 1 calc R U . . .
C17 C 0.0724(3) 0.1293(3) 0.5552(2) 0.0380(9) Uani 1 1 d . . . . .
H17A H 0.124099 0.120870 0.594760 0.046 Uiso 1 1 calc R U . . .
C18 C 0.0867(2) 0.1134(3) 0.4712(2) 0.0288(7) Uani 1 1 d . . . . .
H18A H 0.148507 0.094856 0.453977 0.035 Uiso 1 1 calc R U . . .
C19 C -0.0462(2) 0.1685(2) 0.25962(19) 0.0209(6) Uani 1 1 d . . . . .
C20 C -0.1032(2) 0.1242(3) 0.1758(2) 0.0271(7) Uani 1 1 d . . . . .
H20A H -0.105477 0.053746 0.143247 0.033 Uiso 1 1 calc R U . . .
C21 C -0.1562(3) 0.1813(3) 0.1397(2) 0.0356(8) Uani 1 1 d . . . . .
H21A H -0.193146 0.150655 0.082255 0.043 Uiso 1 1 calc R U . . .
C22 C -0.1551(3) 0.2832(3) 0.1875(3) 0.0380(9) Uani 1 1 d . . . . .
H22A H -0.192392 0.322433 0.163321 0.046 Uiso 1 1 calc R U . . .
C23 C -0.0998(3) 0.3275(3) 0.2703(3) 0.0371(9) Uani 1 1 d . . . . .
H23A H -0.099243 0.397513 0.303036 0.045 Uiso 1 1 calc R U . . .
C24 C -0.0452(2) 0.2713(3) 0.3062(2) 0.0276(7) Uani 1 1 d . . . . .
H24A H -0.006800 0.303244 0.363077 0.033 Uiso 1 1 calc R U . . .
P2 P 0.33702(6) 0.05543(7) 0.34488(5) 0.02309(17) Uani 1 1 d . . . . .
C25 C 0.2263(2) -0.1436(2) 0.2541(2) 0.0239(7) Uani 1 1 d . . . . .
C26 C 0.1988(3) -0.2500(3) 0.2371(2) 0.0331(8) Uani 1 1 d . . . . .
H26A H 0.142260 -0.291073 0.192960 0.040 Uiso 1 1 calc R U . . .
C27 C 0.2533(3) -0.2952(3) 0.2841(3) 0.0406(9) Uani 1 1 d . . . . .
H27A H 0.231826 -0.366482 0.274407 0.049 Uiso 1 1 calc R U . . .
C28 C 0.3390(3) -0.2375(3) 0.3453(3) 0.0407(9) Uani 1 1 d . . . . .
H28A H 0.378020 -0.269495 0.376063 0.049 Uiso 1 1 calc R U . . .
C29 C 0.3676(3) -0.1335(3) 0.3614(2) 0.0359(8) Uani 1 1 d . . . . .
H29A H 0.427862 -0.094398 0.402079 0.043 Uiso 1 1 calc R U . . .
C30 C 0.3091(2) -0.0844(3) 0.3188(2) 0.0263(7) Uani 1 1 d . . . . .
C31 C 0.4726(2) 0.0744(3) 0.3290(2) 0.0284(7) Uani 1 1 d . . . . .
C32 C 0.5496(3) 0.1557(3) 0.3839(3) 0.0388(9) Uani 1 1 d . . . . .
H32A H 0.535895 0.200247 0.436623 0.047 Uiso 1 1 calc R U . . .
C33 C 0.6465(3) 0.1723(3) 0.3623(3) 0.0487(11) Uani 1 1 d . . . . .
H33A H 0.698595 0.227993 0.400593 0.058 Uiso 1 1 calc R U . . .
C34 C 0.6677(3) 0.1098(4) 0.2868(3) 0.0500(11) Uani 1 1 d . . . . .
H34A H 0.733151 0.124016 0.271259 0.060 Uiso 1 1 calc R U . . .
C35 C 0.5939(3) 0.0260(4) 0.2331(3) 0.0485(11) Uani 1 1 d . . . . .
H35A H 0.609036 -0.019068 0.181350 0.058 Uiso 1 1 calc R U . . .
C36 C 0.4975(3) 0.0074(3) 0.2547(2) 0.0378(9) Uani 1 1 d . . . . .
H36A H 0.447660 -0.051854 0.218496 0.045 Uiso 1 1 calc R U . . .
C37 C 0.3519(2) 0.1121(3) 0.4630(2) 0.0262(7) Uani 1 1 d . . . . .
C38 C 0.3361(2) 0.0560(3) 0.5167(2) 0.0316(8) Uani 1 1 d . . . . .
H38A H 0.317097 -0.017191 0.492540 0.038 Uiso 1 1 calc R U . . .
C39 C 0.3477(3) 0.1056(3) 0.6051(2) 0.0413(9) Uani 1 1 d . . . . .
H39A H 0.337285 0.066084 0.640842 0.050 Uiso 1 1 calc R U . . .
C40 C 0.3741(3) 0.2113(4) 0.6416(3) 0.0472(10) Uani 1 1 d . . . . .
H40A H 0.383027 0.244815 0.702368 0.057 Uiso 1 1 calc R U . . .
C41 C 0.3875(3) 0.2688(3) 0.5890(3) 0.0452(10) Uani 1 1 d . . . . .
H41A H 0.405001 0.342029 0.613612 0.054 Uiso 1 1 calc R U . . .
C42 C 0.3755(3) 0.2199(3) 0.5010(2) 0.0352(8) Uani 1 1 d . . . . .
H42A H 0.383508 0.260064 0.465470 0.042 Uiso 1 1 calc R U . . .
P3 P 0.26777(6) 0.28972(6) 0.29044(5) 0.02428(18) Uani 1 1 d . . . . .
C43 C 0.2280(3) 0.3868(3) 0.3788(2) 0.0288(7) Uani 1 1 d . . . . .
C44 C 0.1951(3) 0.3607(3) 0.4462(2) 0.0315(8) Uani 1 1 d . . . . .
H44A H 0.199437 0.295056 0.449167 0.038 Uiso 1 1 calc R U . . .
C45 C 0.1561(3) 0.4301(3) 0.5092(2) 0.0444(10) Uani 1 1 d . . . . .
H45A H 0.134614 0.411901 0.555435 0.053 Uiso 1 1 calc R U . . .
C46 C 0.1482(4) 0.5246(4) 0.5054(3) 0.0560(12) Uani 1 1 d . . . . .
H46A H 0.119551 0.571007 0.547834 0.067 Uiso 1 1 calc R U . . .
C47 C 0.1813(5) 0.5518(4) 0.4407(3) 0.0715(16) Uani 1 1 d . . . . .
H47A H 0.177125 0.617865 0.438572 0.086 Uiso 1 1 calc R U . . .
C48 C 0.2213(4) 0.4837(3) 0.3777(3) 0.0558(12) Uani 1 1 d . . . . .
H48A H 0.244581 0.503867 0.332999 0.067 Uiso 1 1 calc R U . . .
C49 C 0.2275(3) 0.3326(2) 0.2009(2) 0.0261(7) Uani 1 1 d . . . . .
C50 C 0.1245(3) 0.3022(3) 0.1632(2) 0.0330(8) Uani 1 1 d . . . . .
H50A H 0.079464 0.256988 0.180909 0.040 Uiso 1 1 calc R U . . .
C51 C 0.0864(3) 0.3369(3) 0.0998(2) 0.0405(9) Uani 1 1 d . . . . .
H51A H 0.015436 0.315993 0.074762 0.049 Uiso 1 1 calc R U . . .
C52 C 0.1520(3) 0.4022(3) 0.0729(2) 0.0433(10) Uani 1 1 d . . . . .
H52A H 0.126298 0.425855 0.029246 0.052 Uiso 1 1 calc R U . . .
C53 C 0.2543(3) 0.4324(3) 0.1100(3) 0.0433(10) Uani 1 1 d . . . . .
H53A H 0.299131 0.477387 0.091744 0.052 Uiso 1 1 calc R U . . .
C54 C 0.2932(3) 0.3982(3) 0.1738(2) 0.0372(8) Uani 1 1 d . . . . .
H54A H 0.364181 0.419277 0.198685 0.045 Uiso 1 1 calc R U . . .
C55 C 0.4078(3) 0.3331(3) 0.3083(2) 0.0288(7) Uani 1 1 d . . . . .
C56 C 0.4646(3) 0.4168(3) 0.3777(2) 0.0400(9) Uani 1 1 d . . . . .
H56A H 0.431110 0.455364 0.421033 0.048 Uiso 1 1 calc R U . . .
C57 C 0.5713(3) 0.4446(3) 0.3842(3) 0.0489(10) Uani 1 1 d . . . . .
H57A H 0.610330 0.500603 0.432957 0.059 Uiso 1 1 calc R U . . .
C58 C 0.6198(3) 0.3916(3) 0.3206(3) 0.0462(10) Uani 1 1 d . . . . .
H58A H 0.691882 0.412140 0.324431 0.055 Uiso 1 1 calc R U . . .
C59 C 0.5639(3) 0.3084(3) 0.2512(3) 0.0434(9) Uani 1 1 d . . . . .
H59A H 0.597456 0.271805 0.207053 0.052 Uiso 1 1 calc R U . . .
C60 C 0.4585(3) 0.2779(3) 0.2456(2) 0.0364(8) Uani 1 1 d . . . . .
H60A H 0.420904 0.218934 0.198590 0.044 Uiso 1 1 calc R U . . .
C61 C 0.1700(5) 0.5212(3) 0.9046(2) 0.091(2) Uani 1 1 d G . . . .
H61A H 0.165219 0.562127 0.961681 0.109 Uiso 1 1 calc R U . . .
C62 C 0.2659(4) 0.5118(3) 0.8818(3) 0.0814(18) Uani 1 1 d G . . . .
H62A H 0.326678 0.546184 0.923376 0.098 Uiso 1 1 calc R U . . .
C63 C 0.2729(3) 0.4519(3) 0.7983(3) 0.0834(18) Uani 1 1 d G . . . .
H63A H 0.338412 0.445469 0.782745 0.100 Uiso 1 1 calc R U . . .
C64 C 0.1839(4) 0.4016(3) 0.7375(2) 0.0844(18) Uani 1 1 d G . . . .
H64A H 0.188688 0.360697 0.680417 0.101 Uiso 1 1 calc R U . . .
C65 C 0.0880(3) 0.4111(3) 0.7603(3) 0.092(2) Uani 1 1 d G . . . .
H65A H 0.027228 0.376639 0.718719 0.110 Uiso 1 1 calc R U . . .
C66 C 0.0810(3) 0.4709(3) 0.8438(4) 0.091(2) Uani 1 1 d G . . . .
H66A H 0.015492 0.477353 0.859351 0.109 Uiso 1 1 calc R U . . .
C67 C 0.5869(4) 0.3025(3) 0.8851(2) 0.099(2) Uani 1 1 d G . . . .
H67A H 0.622287 0.309564 0.840599 0.118 Uiso 1 1 calc R U . . .
C68 C 0.5010(4) 0.3460(3) 0.9001(3) 0.098(2) Uani 1 1 d G . . . .
H68A H 0.477725 0.382944 0.865787 0.118 Uiso 1 1 calc R U . . .
C69 C 0.4491(2) 0.3356(3) 0.9653(3) 0.097(2) Uani 1 1 d G . . . .
H69A H 0.390445 0.365425 0.975506 0.116 Uiso 1 1 calc R U . . .
C70 C 0.4832(3) 0.2816(3) 1.0155(2) 0.089(2) Uani 1 1 d G . . . .
H70A H 0.447727 0.274529 1.060039 0.107 Uiso 1 1 calc R U . . .
C71 C 0.5690(4) 0.2381(3) 1.0005(3) 0.093(2) Uani 1 1 d G . . . .
H71A H 0.592288 0.201149 1.034853 0.112 Uiso 1 1 calc R U . . .
C72 C 0.6209(3) 0.2485(3) 0.9354(3) 0.097(2) Uani 1 1 d G . . . .
H72A H 0.679570 0.218666 0.925134 0.117 Uiso 1 1 calc R U . . .

loop_
_atom_site_aniso_label
_atom_site_aniso_U_11
_atom_site_aniso_U_22
_atom_site_aniso_U_33
_atom_site_aniso_U_23
_atom_site_aniso_U_13
_atom_site_aniso_U_12
Pd1 0.01860(12) 0.02123(13) 0.02487(13) 0.01030(10) 0.00436(9) 0.00410(9)
Ge1 0.02222(17) 0.02320(18) 0.02358(17) 0.00874(14) 0.00571(13) 0.00621(14)
F1 0.0389(11) 0.0305(11) 0.0305(11) 0.0040(9) 0.0088(9) 0.0087(9)
C1 0.0312(18) 0.0264(18) 0.0199(15) 0.0087(13) 0.0044(13) 0.0036(14)
C2 0.043(2) 0.035(2) 0.0279(18) 0.0119(16) 0.0070(15) 0.0145(17)
C3 0.080(3) 0.035(2) 0.029(2) 0.0145(17) 0.001(2) 0.016(2)
C4 0.071(3) 0.045(3) 0.029(2) 0.0160(19) 0.005(2) -0.010(2)
C5 0.045(2) 0.067(3) 0.036(2) 0.019(2) 0.0095(18) -0.011(2)
C6 0.0274(19) 0.052(2) 0.036(2) 0.0212(18) 0.0037(15) 0.0001(17)
P1 0.0178(4) 0.0205(4) 0.0206(4) 0.0076(3) 0.0035(3) 0.0041(3)
C7 0.0226(15) 0.0201(16) 0.0216(15) 0.0111(13) 0.0005(12) 0.0040(12)
C8 0.0319(18) 0.0225(17) 0.0305(18) 0.0081(14) 0.0036(14) 0.0040(14)
C9 0.0311(19) 0.0227(18) 0.037(2) 0.0101(15) -0.0011(15) -0.0050(14)
C10 0.0219(17) 0.037(2) 0.039(2) 0.0182(17) 0.0067(14) 0.0011(15)
C11 0.0240(16) 0.0286(18) 0.0318(18) 0.0122(15) 0.0084(13) 0.0052(14)
C12 0.0209(15) 0.0253(17) 0.0213(15) 0.0104(13) 0.0017(12) 0.0041(13)
C13 0.0229(16) 0.0218(16) 0.0233(16) 0.0083(13) 0.0034(12) 0.0025(13)
C14 0.0288(18) 0.036(2) 0.0300(18) 0.0150(15) 0.0086(14) 0.0131(15)
C15 0.040(2) 0.040(2) 0.038(2) 0.0156(17) 0.0193(17) 0.0138(17)
C16 0.055(2) 0.042(2) 0.0235(18) 0.0114(16) 0.0137(17) 0.0060(19)
C17 0.037(2) 0.052(2) 0.0265(18) 0.0194(17) -0.0025(15) 0.0053(18)
C18 0.0249(17) 0.035(2) 0.0291(17) 0.0140(15) 0.0058(13) 0.0069(14)
C19 0.0187(15) 0.0227(16) 0.0233(15) 0.0098(13) 0.0058(12) 0.0048(12)
C20 0.0247(17) 0.0291(18) 0.0288(17) 0.0128(14) 0.0031(13) 0.0051(14)
C21 0.0320(19) 0.048(2) 0.0306(19) 0.0204(17) 0.0006(15) 0.0088(17)
C22 0.038(2) 0.046(2) 0.048(2) 0.033(2) 0.0088(17) 0.0200(18)
C23 0.043(2) 0.029(2) 0.046(2) 0.0164(17) 0.0137(17) 0.0169(17)
C24 0.0290(17) 0.0273(18) 0.0276(17) 0.0105(14) 0.0049(13) 0.0078(14)
P2 0.0185(4) 0.0265(4) 0.0265(4) 0.0120(4) 0.0037(3) 0.0056(3)
C25 0.0240(16) 0.0222(17) 0.0286(17) 0.0109(13) 0.0078(13) 0.0070(13)
C26 0.036(2) 0.0267(19) 0.041(2) 0.0169(16) 0.0074(16) 0.0094(15)
C27 0.051(2) 0.026(2) 0.053(2) 0.0205(18) 0.0145(19) 0.0102(17)
C28 0.048(2) 0.041(2) 0.047(2) 0.0272(19) 0.0118(18) 0.0241(19)
C29 0.0292(19) 0.043(2) 0.040(2) 0.0190(18) 0.0051(15) 0.0140(16)
C30 0.0222(16) 0.0329(19) 0.0322(18) 0.0187(15) 0.0095(13) 0.0109(14)
C31 0.0216(16) 0.036(2) 0.0342(18) 0.0196(16) 0.0060(13) 0.0091(14)
C32 0.0254(18) 0.044(2) 0.045(2) 0.0146(18) 0.0056(16) 0.0023(16)
C33 0.0229(19) 0.056(3) 0.070(3) 0.028(2) 0.0082(19) 0.0026(18)
C34 0.0223(19) 0.077(3) 0.074(3) 0.051(3) 0.019(2) 0.017(2)
C35 0.039(2) 0.081(3) 0.047(2) 0.038(2) 0.0198(19) 0.035(2)
C36 0.0311(19) 0.051(2) 0.036(2) 0.0179(18) 0.0097(15) 0.0152(17)
C37 0.0188(15) 0.0345(19) 0.0270(17) 0.0129(15) 0.0029(12) 0.0065(14)
C38 0.0250(17) 0.039(2) 0.0353(19) 0.0192(16) 0.0056(14) 0.0079(15)
C39 0.036(2) 0.062(3) 0.032(2) 0.025(2) 0.0076(16) 0.0113(19)
C40 0.048(2) 0.063(3) 0.028(2) 0.013(2) 0.0032(17) 0.011(2)
C41 0.049(2) 0.043(2) 0.040(2) 0.0096(19) 0.0083(18) 0.0093(19)
C42 0.036(2) 0.037(2) 0.036(2) 0.0163(17) 0.0074(15) 0.0082(16)
P3 0.0269(4) 0.0198(4) 0.0259(4) 0.0085(3) 0.0064(3) 0.0023(3)
C43 0.0321(18) 0.0258(18) 0.0277(17) 0.0090(14) 0.0059(14) 0.0048(14)
C44 0.0284(18) 0.035(2) 0.0272(18) 0.0107(15) 0.0006(14) -0.0017(15)
C45 0.037(2) 0.067(3) 0.0241(19) 0.0089(19) 0.0086(15) 0.008(2)
C46 0.067(3) 0.057(3) 0.038(2) 0.000(2) 0.012(2) 0.034(2)
C47 0.130(5) 0.050(3) 0.048(3) 0.016(2) 0.028(3) 0.052(3)
C48 0.105(4) 0.033(2) 0.040(2) 0.0157(19) 0.028(2) 0.029(2)
C49 0.0333(18) 0.0228(17) 0.0224(16) 0.0085(13) 0.0071(13) 0.0040(14)
C50 0.0345(19) 0.033(2) 0.0338(19) 0.0160(16) 0.0097(15) 0.0011(15)
C51 0.041(2) 0.048(2) 0.038(2) 0.0204(19) 0.0073(17) 0.0123(18)
C52 0.063(3) 0.042(2) 0.034(2) 0.0208(18) 0.0117(19) 0.018(2)
C53 0.059(3) 0.038(2) 0.043(2) 0.0265(19) 0.0182(19) 0.0055(19)
C54 0.039(2) 0.034(2) 0.038(2) 0.0159(17) 0.0080(16) -0.0001(16)
C55 0.0292(18) 0.0266(18) 0.0298(18) 0.0123(15) 0.0037(14) -0.0003(14)
C56 0.042(2) 0.034(2) 0.036(2) 0.0077(17) 0.0058(16) -0.0044(17)
C57 0.041(2) 0.047(3) 0.046(2) 0.012(2) -0.0039(18) -0.0113(19)
C58 0.029(2) 0.058(3) 0.054(3) 0.029(2) 0.0059(18) -0.0005(19)
C59 0.035(2) 0.055(3) 0.042(2) 0.017(2) 0.0101(17) 0.0115(19)
C60 0.036(2) 0.034(2) 0.035(2) 0.0079(16) 0.0054(15) 0.0048(16)
C61 0.175(7) 0.039(3) 0.076(4) 0.035(3) 0.043(5) 0.023(4)
C62 0.110(5) 0.048(3) 0.085(4) 0.039(3) -0.011(4) -0.003(3)
C63 0.094(5) 0.073(4) 0.106(5) 0.061(4) 0.024(4) 0.015(3)
C64 0.135(6) 0.068(4) 0.069(4) 0.041(3) 0.019(4) 0.035(4)
C65 0.093(5) 0.049(3) 0.127(6) 0.040(4) -0.020(4) 0.008(3)
C66 0.096(5) 0.050(4) 0.163(7) 0.066(4) 0.059(5) 0.028(3)
C67 0.129(6) 0.075(4) 0.070(4) -0.004(3) 0.064(4) -0.009(4)
C68 0.125(6) 0.089(5) 0.064(4) 0.019(4) -0.012(4) 0.014(4)
C69 0.047(3) 0.128(6) 0.077(4) -0.007(4) 0.007(3) 0.008(3)
C70 0.077(4) 0.099(5) 0.066(4) 0.011(3) 0.028(3) -0.024(4)
C71 0.122(6) 0.050(4) 0.094(5) 0.020(3) -0.001(4) 0.006(4)
C72 0.082(4) 0.056(4) 0.122(6) -0.014(4) 0.041(4) 0.010(3)

loop_
_atom_type_symbol
_atom_type_description
_atom_type_scat_dispersion_real
_atom_type_scat_dispersion_imag
_atom_type_scat_source
C C 0.0033 0.0016 'International Tables Vol C Tables 4.2.6.8 and 6.1.1.4'
H H 0.0000 0.0000 'International Tables Vol C Tables 4.2.6.8 and 6.1.1.4'
F F 0.0171 0.0103 'International Tables Vol C Tables 4.2.6.8 and 6.1.1.4'
P P 0.1023 0.0942 'International Tables Vol C Tables 4.2.6.8 and 6.1.1.4'
Ge Ge 0.1547 1.8001 'International Tables Vol C Tables 4.2.6.8 and 6.1.1.4'
Pd Pd -0.9988 1.0072 'International Tables Vol C Tables 4.2.6.8 and 6.1.1.4'

loop_
_geom_angle_atom_site_label_1
_geom_angle_atom_site_label_2
_geom_angle_atom_site_label_3
_geom_angle
_geom_angle_site_symmetry_1
_geom_angle_site_symmetry_3
_geom_angle_publ_flag
P1 Pd1 P2 126.35(3) . . ?
P1 Pd1 P3 109.43(3) . . ?
P2 Pd1 P3 110.26(3) . . ?
P1 Pd1 C1 103.58(7) . . ?
P2 Pd1 C1 99.05(7) . . ?
P3 Pd1 C1 105.46(7) . . ?
P1 Pd1 Ge1 82.38(2) . . ?
P2 Pd1 Ge1 82.86(2) . . ?
P3 Pd1 Ge1 147.76(2) . . ?
C1 Pd1 Ge1 42.39(7) . . ?
F1 Ge1 C1 92.93(11) . . ?
F1 Ge1 C7 95.64(11) . . ?
C1 Ge1 C7 119.34(13) . . ?
F1 Ge1 C25 92.44(11) . . ?
C1 Ge1 C25 127.21(13) . . ?
C7 Ge1 C25 112.26(12) . . ?
F1 Ge1 Pd1 157.94(6) . . ?
C1 Ge1 Pd1 65.67(9) . . ?
C7 Ge1 Pd1 99.58(9) . . ?
C25 Ge1 Pd1 96.42(9) . . ?
C2 C1 C6 117.4(3) . . ?
C2 C1 Ge1 119.5(2) . . ?
C6 C1 Ge1 122.1(3) . . ?
C2 C1 Pd1 99.0(2) . . ?
C6 C1 Pd1 108.8(2) . . ?
Ge1 C1 Pd1 71.93(9) . . ?
C1 C2 C3 120.8(4) . . ?
C1 C2 H2A 119.6 . . ?
C3 C2 H2A 119.6 . . ?
C4 C3 C2 120.5(4) . . ?
C4 C3 H3A 119.8 . . ?
C2 C3 H3A 119.8 . . ?
C3 C4 C5 120.0(4) . . ?
C3 C4 H4A 120.0 . . ?
C5 C4 H4A 120.0 . . ?
C4 C5 C6 120.1(4) . . ?
C4 C5 H5A 119.9 . . ?
C6 C5 H5A 119.9 . . ?
C5 C6 C1 121.3(4) . . ?
C5 C6 H6A 119.3 . . ?
C1 C6 H6A 119.3 . . ?
C12 P1 C13 102.54(14) . . ?
C12 P1 C19 99.56(14) . . ?
C13 P1 C19 102.68(13) . . ?
C12 P1 Pd1 115.54(10) . . ?
C13 P1 Pd1 116.65(10) . . ?
C19 P1 Pd1 117.33(10) . . ?
C8 C7 C12 119.6(3) . . ?
C8 C7 Ge1 117.5(2) . . ?
C12 C7 Ge1 122.8(2) . . ?
C9 C8 C7 120.6(3) . . ?
C9 C8 H8A 119.7 . . ?
C7 C8 H8A 119.7 . . ?
C10 C9 C8 119.9(3) . . ?
C10 C9 H9A 120.1 . . ?
C8 C9 H9A 120.1 . . ?
C9 C10 C11 120.2(3) . . ?
C9 C10 H10A 119.9 . . ?
C11 C10 H10A 119.9 . . ?
C10 C11 C12 120.5(3) . . ?
C10 C11 H11A 119.8 . . ?
C12 C11 H11A 119.8 . . ?
C7 C12 C11 119.2(3) . . ?
C7 C12 P1 119.2(2) . . ?
C11 C12 P1 121.4(2) . . ?
C18 C13 C14 118.2(3) . . ?
C18 C13 P1 117.8(2) . . ?
C14 C13 P1 124.0(2) . . ?
C15 C14 C13 120.6(3) . . ?
C15 C14 H14A 119.7 . . ?
C13 C14 H14A 119.7 . . ?
C16 C15 C14 120.2(3) . . ?
C16 C15 H15A 119.9 . . ?
C14 C15 H15A 119.9 . . ?
C17 C16 C15 119.5(3) . . ?
C17 C16 H16A 120.3 . . ?
C15 C16 H16A 120.3 . . ?
C16 C17 C18 120.6(3) . . ?
C16 C17 H17A 119.7 . . ?
C18 C17 H17A 119.7 . . ?
C13 C18 C17 120.9(3) . . ?
C13 C18 H18A 119.5 . . ?
C17 C18 H18A 119.5 . . ?
C24 C19 C20 118.3(3) . . ?
C24 C19 P1 121.9(2) . . ?
C20 C19 P1 119.6(2) . . ?
C21 C20 C19 121.0(3) . . ?
C21 C20 H20A 119.5 . . ?
C19 C20 H20A 119.5 . . ?
C22 C21 C20 119.8(3) . . ?
C22 C21 H21A 120.1 . . ?
C20 C21 H21A 120.1 . . ?
C23 C22 C21 119.7(3) . . ?
C23 C22 H22A 120.2 . . ?
C21 C22 H22A 120.2 . . ?
C22 C23 C24 120.8(3) . . ?
C22 C23 H23A 119.6 . . ?
C24 C23 H23A 119.6 . . ?
C23 C24 C19 120.4(3) . . ?
C23 C24 H24A 119.8 . . ?
C19 C24 H24A 119.8 . . ?
C30 P2 C37 105.27(15) . . ?
C30 P2 C31 99.84(14) . . ?
C37 P2 C31 101.60(15) . . ?
C30 P2 Pd1 113.43(11) . . ?
C37 P2 Pd1 109.50(10) . . ?
C31 P2 Pd1 125.07(11) . . ?
C30 C25 C26 119.3(3) . . ?
C30 C25 Ge1 124.9(2) . . ?
C26 C25 Ge1 115.8(2) . . ?
C27 C26 C25 120.3(3) . . ?
C27 C26 H26A 119.8 . . ?
C25 C26 H26A 119.8 . . ?
C26 C27 C28 120.4(3) . . ?
C26 C27 H27A 119.8 . . ?
C28 C27 H27A 119.8 . . ?
C29 C28 C27 119.5(3) . . ?
C29 C28 H28A 120.2 . . ?
C27 C28 H28A 120.2 . . ?
C28 C29 C30 121.0(4) . . ?
C28 C29 H29A 119.5 . . ?
C30 C29 H29A 119.5 . . ?
C25 C30 C29 119.0(3) . . ?
C25 C30 P2 118.3(2) . . ?
C29 C30 P2 122.7(3) . . ?
C32 C31 C36 118.0(3) . . ?
C32 C31 P2 123.7(3) . . ?
C36 C31 P2 118.2(3) . . ?
C31 C32 C33 120.4(4) . . ?
C31 C32 H32A 119.8 . . ?
C33 C32 H32A 119.8 . . ?
C34 C33 C32 120.9(4) . . ?
C34 C33 H33A 119.6 . . ?
C32 C33 H33A 119.6 . . ?
C33 C34 C35 119.7(3) . . ?
C33 C34 H34A 120.2 . . ?
C35 C34 H34A 120.2 . . ?
C34 C35 C36 120.0(4) . . ?
C34 C35 H35A 120.0 . . ?
C36 C35 H35A 120.0 . . ?
C35 C36 C31 120.9(4) . . ?
C35 C36 H36A 119.6 . . ?
C31 C36 H36A 119.6 . . ?
C38 C37 C42 117.7(3) . . ?
C38 C37 P2 124.8(3) . . ?
C42 C37 P2 117.4(3) . . ?
C39 C38 C37 120.7(4) . . ?
C39 C38 H38A 119.6 . . ?
C37 C38 H38A 119.6 . . ?
C40 C39 C38 120.8(4) . . ?
C40 C39 H39A 119.6 . . ?
C38 C39 H39A 119.6 . . ?
C39 C40 C41 119.4(4) . . ?
C39 C40 H40A 120.3 . . ?
C41 C40 H40A 120.3 . . ?
C42 C41 C40 120.1(4) . . ?
C42 C41 H41A 120.0 . . ?
C40 C41 H41A 120.0 . . ?
C41 C42 C37 121.3(3) . . ?
C41 C42 H42A 119.4 . . ?
C37 C42 H42A 119.4 . . ?
C55 P3 C43 103.68(16) . . ?
C55 P3 C49 100.75(15) . . ?
C43 P3 C49 99.41(15) . . ?
C55 P3 Pd1 116.27(11) . . ?
C43 P3 Pd1 113.20(11) . . ?
C49 P3 Pd1 120.86(11) . . ?
C48 C43 C44 117.8(3) . . ?
C48 C43 P3 122.2(3) . . ?
C44 C43 P3 119.8(3) . . ?
C45 C44 C43 120.4(4) . . ?
C45 C44 H44A 119.8 . . ?
C43 C44 H44A 119.8 . . ?
C46 C45 C44 120.5(4) . . ?
C46 C45 H45A 119.7 . . ?
C44 C45 H45A 119.7 . . ?
C47 C46 C45 119.8(4) . . ?
C47 C46 H46A 120.1 . . ?
C45 C46 H46A 120.1 . . ?
C46 C47 C48 120.3(4) . . ?
C46 C47 H47A 119.8 . . ?
C48 C47 H47A 119.8 . . ?
C43 C48 C47 121.2(4) . . ?
C43 C48 H48A 119.4 . . ?
C47 C48 H48A 119.4 . . ?
C50 C49 C54 119.1(3) . . ?
C50 C49 P3 117.1(2) . . ?
C54 C49 P3 123.7(3) . . ?
C49 C50 C51 120.9(3) . . ?
C49 C50 H50A 119.6 . . ?
C51 C50 H50A 119.6 . . ?
C50 C51 C52 119.9(4) . . ?
C50 C51 H51A 120.1 . . ?
C52 C51 H51A 120.1 . . ?
C53 C52 C51 119.6(4) . . ?
C53 C52 H52A 120.2 . . ?
C51 C52 H52A 120.2 . . ?
C52 C53 C54 120.9(3) . . ?
C52 C53 H53A 119.5 . . ?
C54 C53 H53A 119.5 . . ?
C53 C54 C49 119.7(4) . . ?
C53 C54 H54A 120.2 . . ?
C49 C54 H54A 120.2 . . ?
C56 C55 C60 118.9(3) . . ?
C56 C55 P3 124.8(3) . . ?
C60 C55 P3 116.3(3) . . ?
C55 C56 C57 120.1(4) . . ?
C55 C56 H56A 119.9 . . ?
C57 C56 H56A 119.9 . . ?
C58 C57 C56 120.4(4) . . ?
C58 C57 H57A 119.8 . . ?
C56 C57 H57A 119.8 . . ?
C57 C58 C59 119.9(4) . . ?
C57 C58 H58A 120.1 . . ?
C59 C58 H58A 120.1 . . ?
C58 C59 C60 120.3(4) . . ?
C58 C59 H59A 119.9 . . ?
C60 C59 H59A 119.9 . . ?
C59 C60 C55 120.4(4) . . ?
C59 C60 H60A 119.8 . . ?
C55 C60 H60A 119.8 . . ?
C62 C61 C66 120.0 . . ?
C62 C61 H61A 120.0 . . ?
C66 C61 H61A 120.0 . . ?
C63 C62 C61 120.0 . . ?
C63 C62 H62A 120.0 . . ?
C61 C62 H62A 120.0 . . ?
C62 C63 C64 120.0 . . ?
C62 C63 H63A 120.0 . . ?
C64 C63 H63A 120.0 . . ?
C65 C64 C63 120.0 . . ?
C65 C64 H64A 120.0 . . ?
C63 C64 H64A 120.0 . . ?
C66 C65 C64 120.0 . . ?
C66 C65 H65A 120.0 . . ?
C64 C65 H65A 120.0 . . ?
C65 C66 C61 120.0 . . ?
C65 C66 H66A 120.0 . . ?
C61 C66 H66A 120.0 . . ?
C68 C67 C72 120.0 . . ?
C68 C67 H67A 120.0 . . ?
C72 C67 H67A 120.0 . . ?
C69 C68 C67 120.0 . . ?
C69 C68 H68A 120.0 . . ?
C67 C68 H68A 120.0 . . ?
C68 C69 C70 120.0 . . ?
C68 C69 H69A 120.0 . . ?
C70 C69 H69A 120.0 . . ?
C71 C70 C69 120.0 . . ?
C71 C70 H70A 120.0 . . ?
C69 C70 H70A 120.0 . . ?
C70 C71 C72 120.0 . . ?
C70 C71 H71A 120.0 . . ?
C72 C71 H71A 120.0 . . ?
C71 C72 C67 120.0 . . ?
C71 C72 H72A 120.0 . . ?
C67 C72 H72A 120.0 . . ?

loop_
_geom_bond_atom_site_label_1
_geom_bond_atom_site_label_2
_geom_bond_distance
_geom_bond_site_symmetry_2
_geom_bond_publ_flag
Pd1 P1 2.3283(8) . ?
Pd1 P2 2.3435(8) . ?
Pd1 P3 2.4179(9) . ?
Pd1 C1 2.638(3) . ?
Pd1 Ge1 2.7518(5) . ?
Ge1 F1 1.8246(19) . ?
Ge1 C1 1.952(3) . ?
Ge1 C7 1.960(3) . ?
Ge1 C25 1.968(3) . ?
C1 C2 1.391(5) . ?
C1 C6 1.392(5) . ?
C2 C3 1.395(5) . ?
C2 H2A 0.9500 . ?
C3 C4 1.364(6) . ?
C3 H3A 0.9500 . ?
C4 C5 1.367(6) . ?
C4 H4A 0.9500 . ?
C5 C6 1.388(5) . ?
C5 H5A 0.9500 . ?
C6 H6A 0.9500 . ?
P1 C12 1.838(3) . ?
P1 C13 1.842(3) . ?
P1 C19 1.844(3) . ?
C7 C8 1.389(4) . ?
C7 C12 1.393(4) . ?
C8 C9 1.382(5) . ?
C8 H8A 0.9500 . ?
C9 C10 1.378(5) . ?
C9 H9A 0.9500 . ?
C10 C11 1.380(5) . ?
C10 H10A 0.9500 . ?
C11 C12 1.395(4) . ?
C11 H11A 0.9500 . ?
C13 C18 1.377(4) . ?
C13 C14 1.397(4) . ?
C14 C15 1.387(5) . ?
C14 H14A 0.9500 . ?
C15 C16 1.376(5) . ?
C15 H15A 0.9500 . ?
C16 C17 1.372(5) . ?
C16 H16A 0.9500 . ?
C17 C18 1.386(5) . ?
C17 H17A 0.9500 . ?
C18 H18A 0.9500 . ?
C19 C24 1.389(4) . ?
C19 C20 1.399(4) . ?
C20 C21 1.383(5) . ?
C20 H20A 0.9500 . ?
C21 C22 1.382(5) . ?
C21 H21A 0.9500 . ?
C22 C23 1.378(5) . ?
C22 H22A 0.9500 . ?
C23 C24 1.382(5) . ?
C23 H23A 0.9500 . ?
C24 H24A 0.9500 . ?
P2 C30 1.830(3) . ?
P2 C37 1.838(3) . ?
P2 C31 1.851(3) . ?
C25 C30 1.389(5) . ?
C25 C26 1.404(5) . ?
C26 C27 1.378(5) . ?
C26 H26A 0.9500 . ?
C27 C28 1.382(6) . ?
C27 H27A 0.9500 . ?
C28 C29 1.376(5) . ?
C28 H28A 0.9500 . ?
C29 C30 1.402(5) . ?
C29 H29A 0.9500 . ?
C31 C32 1.388(5) . ?
C31 C36 1.395(5) . ?
C32 C33 1.389(5) . ?
C32 H32A 0.9500 . ?
C33 C34 1.364(6) . ?
C33 H33A 0.9500 . ?
C34 C35 1.379(6) . ?
C34 H34A 0.9500 . ?
C35 C36 1.386(5) . ?
C35 H35A 0.9500 . ?
C36 H36A 0.9500 . ?
C37 C38 1.393(5) . ?
C37 C42 1.399(5) . ?
C38 C39 1.384(5) . ?
C38 H38A 0.9500 . ?
C39 C40 1.373(6) . ?
C39 H39A 0.9500 . ?
C40 C41 1.387(6) . ?
C40 H40A 0.9500 . ?
C41 C42 1.377(5) . ?
C41 H41A 0.9500 . ?
C42 H42A 0.9500 . ?
P3 C55 1.833(3) . ?
P3 C43 1.837(3) . ?
P3 C49 1.847(3) . ?
C43 C48 1.384(5) . ?
C43 C44 1.390(5) . ?
C44 C45 1.387(5) . ?
C44 H44A 0.9500 . ?
C45 C46 1.370(6) . ?
C45 H45A 0.9500 . ?
C46 C47 1.357(7) . ?
C46 H46A 0.9500 . ?
C47 C48 1.385(6) . ?
C47 H47A 0.9500 . ?
C48 H48A 0.9500 . ?
C49 C50 1.384(5) . ?
C49 C54 1.394(5) . ?
C50 C51 1.385(5) . ?
C50 H50A 0.9500 . ?
C51 C52 1.388(5) . ?
C51 H51A 0.9500 . ?
C52 C53 1.373(6) . ?
C52 H52A 0.9500 . ?
C53 C54 1.391(5) . ?
C53 H53A 0.9500 . ?
C54 H54A 0.9500 . ?
C55 C56 1.385(5) . ?
C55 C60 1.392(5) . ?
C56 C57 1.401(5) . ?
C56 H56A 0.9500 . ?
C57 C58 1.370(6) . ?
C57 H57A 0.9500 . ?
C58 C59 1.377(6) . ?
C58 H58A 0.9500 . ?
C59 C60 1.389(5) . ?
C59 H59A 0.9500 . ?
C60 H60A 0.9500 . ?
C61 C62 1.3900 . ?
C61 C66 1.3900 . ?
C61 H61A 0.9500 . ?
C62 C63 1.3900 . ?
C62 H62A 0.9500 . ?
C63 C64 1.3900 . ?
C63 H63A 0.9500 . ?
C64 C65 1.3900 . ?
C64 H64A 0.9500 . ?
C65 C66 1.3900 . ?
C65 H65A 0.9500 . ?
C66 H66A 0.9500 . ?
C67 C68 1.3900 . ?
C67 C72 1.3900 . ?
C67 H67A 0.9500 . ?
C68 C69 1.3900 . ?
C68 H68A 0.9500 . ?
C69 C70 1.3900 . ?
C69 H69A 0.9500 . ?
C70 C71 1.3900 . ?
C70 H70A 0.9500 . ?
C71 C72 1.3900 . ?
C71 H71A 0.9500 . ?
C72 H72A 0.9500 . ?

loop_
_geom_torsion_atom_site_label_1
_geom_torsion_atom_site_label_2
_geom_torsion_atom_site_label_3
_geom_torsion_atom_site_label_4
_geom_torsion
_geom_torsion_site_symmetry_1
_geom_torsion_site_symmetry_2
_geom_torsion_site_symmetry_3
_geom_torsion_site_symmetry_4
_geom_torsion_publ_flag
C6 C1 C2 C3 -0.6(5) . . . . ?
Ge1 C1 C2 C3 -169.6(3) . . . . ?
Pd1 C1 C2 C3 116.2(3) . . . . ?
C1 C2 C3 C4 1.0(6) . . . . ?
C2 C3 C4 C5 -1.0(6) . . . . ?
C3 C4 C5 C6 0.5(7) . . . . ?
C4 C5 C6 C1 0.0(6) . . . . ?
C2 C1 C6 C5 0.1(6) . . . . ?
Ge1 C1 C6 C5 168.8(3) . . . . ?
Pd1 C1 C6 C5 -111.2(4) . . . . ?
C12 C7 C8 C9 0.0(5) . . . . ?
Ge1 C7 C8 C9 176.9(3) . . . . ?
C7 C8 C9 C10 -0.8(5) . . . . ?
C8 C9 C10 C11 0.5(5) . . . . ?
C9 C10 C11 C12 0.6(5) . . . . ?
C8 C7 C12 C11 1.1(4) . . . . ?
Ge1 C7 C12 C11 -175.6(2) . . . . ?
C8 C7 C12 P1 -174.6(2) . . . . ?
Ge1 C7 C12 P1 8.7(4) . . . . ?
C10 C11 C12 C7 -1.4(5) . . . . ?
C10 C11 C12 P1 174.2(3) . . . . ?
C13 P1 C12 C7 -134.0(2) . . . . ?
C19 P1 C12 C7 120.6(2) . . . . ?
Pd1 P1 C12 C7 -6.1(3) . . . . ?
C13 P1 C12 C11 50.3(3) . . . . ?
C19 P1 C12 C11 -55.0(3) . . . . ?
Pd1 P1 C12 C11 178.3(2) . . . . ?
C12 P1 C13 C18 100.1(3) . . . . ?
C19 P1 C13 C18 -156.9(3) . . . . ?
Pd1 P1 C13 C18 -27.2(3) . . . . ?
C12 P1 C13 C14 -76.9(3) . . . . ?
C19 P1 C13 C14 26.0(3) . . . . ?
Pd1 P1 C13 C14 155.8(2) . . . . ?
C18 C13 C14 C15 -0.7(5) . . . . ?
P1 C13 C14 C15 176.4(3) . . . . ?
C13 C14 C15 C16 0.3(6) . . . . ?
C14 C15 C16 C17 -0.1(6) . . . . ?
C15 C16 C17 C18 0.1(6) . . . . ?
C14 C13 C18 C17 0.8(5) . . . . ?
P1 C13 C18 C17 -176.5(3) . . . . ?
C16 C17 C18 C13 -0.5(6) . . . . ?
C12 P1 C19 C24 152.8(3) . . . . ?
C13 P1 C19 C24 47.5(3) . . . . ?
Pd1 P1 C19 C24 -81.8(3) . . . . ?
C12 P1 C19 C20 -33.6(3) . . . . ?
C13 P1 C19 C20 -138.9(2) . . . . ?
Pd1 P1 C19 C20 91.7(2) . . . . ?
C24 C19 C20 C21 0.8(5) . . . . ?
P1 C19 C20 C21 -173.0(2) . . . . ?
C19 C20 C21 C22 -1.5(5) . . . . ?
C20 C21 C22 C23 1.1(5) . . . . ?
C21 C22 C23 C24 0.0(6) . . . . ?
C22 C23 C24 C19 -0.8(5) . . . . ?
C20 C19 C24 C23 0.4(5) . . . . ?
P1 C19 C24 C23 174.0(3) . . . . ?
C30 C25 C26 C27 0.0(5) . . . . ?
Ge1 C25 C26 C27 178.2(3) . . . . ?
C25 C26 C27 C28 -3.5(5) . . . . ?
C26 C27 C28 C29 2.4(6) . . . . ?
C27 C28 C29 C30 2.2(5) . . . . ?
C26 C25 C30 C29 4.5(4) . . . . ?
Ge1 C25 C30 C29 -173.5(2) . . . . ?
C26 C25 C30 P2 -175.5(2) . . . . ?
Ge1 C25 C30 P2 6.5(4) . . . . ?
C28 C29 C30 C25 -5.6(5) . . . . ?
C28 C29 C30 P2 174.4(3) . . . . ?
C37 P2 C30 C25 131.2(2) . . . . ?
C31 P2 C30 C25 -123.8(3) . . . . ?
Pd1 P2 C30 C25 11.5(3) . . . . ?
C37 P2 C30 C29 -48.8(3) . . . . ?
C31 P2 C30 C29 56.2(3) . . . . ?
Pd1 P2 C30 C29 -168.5(2) . . . . ?
C30 P2 C31 C32 -138.0(3) . . . . ?
C37 P2 C31 C32 -30.1(3) . . . . ?
Pd1 P2 C31 C32 94.0(3) . . . . ?
C30 P2 C31 C36 46.4(3) . . . . ?
C37 P2 C31 C36 154.3(3) . . . . ?
Pd1 P2 C31 C36 -81.6(3) . . . . ?
C36 C31 C32 C33 3.7(5) . . . . ?
P2 C31 C32 C33 -172.0(3) . . . . ?
C31 C32 C33 C34 0.4(6) . . . . ?
C32 C33 C34 C35 -3.2(6) . . . . ?
C33 C34 C35 C36 2.0(6) . . . . ?
C34 C35 C36 C31 2.1(6) . . . . ?
C32 C31 C36 C35 -4.9(5) . . . . ?
P2 C31 C36 C35 171.0(3) . . . . ?
C30 P2 C37 C38 -4.4(3) . . . . ?
C31 P2 C37 C38 -108.1(3) . . . . ?
Pd1 P2 C37 C38 117.8(3) . . . . ?
C30 P2 C37 C42 179.0(2) . . . . ?
C31 P2 C37 C42 75.4(3) . . . . ?
Pd1 P2 C37 C42 -58.7(3) . . . . ?
C42 C37 C38 C39 -2.6(5) . . . . ?
P2 C37 C38 C39 -179.1(3) . . . . ?
C37 C38 C39 C40 0.6(5) . . . . ?
C38 C39 C40 C41 1.1(6) . . . . ?
C39 C40 C41 C42 -0.7(6) . . . . ?
C40 C41 C42 C37 -1.3(6) . . . . ?
C38 C37 C42 C41 2.9(5) . . . . ?
P2 C37 C42 C41 179.7(3) . . . . ?
C55 P3 C43 C48 77.0(4) . . . . ?
C49 P3 C43 C48 -26.5(4) . . . . ?
Pd1 P3 C43 C48 -156.1(3) . . . . ?
C55 P3 C43 C44 -108.4(3) . . . . ?
C49 P3 C43 C44 148.0(3) . . . . ?
Pd1 P3 C43 C44 18.5(3) . . . . ?
C48 C43 C44 C45 0.7(5) . . . . ?
P3 C43 C44 C45 -174.1(3) . . . . ?
C43 C44 C45 C46 0.8(6) . . . . ?
C44 C45 C46 C47 -1.8(7) . . . . ?
C45 C46 C47 C48 1.2(8) . . . . ?
C44 C43 C48 C47 -1.3(7) . . . . ?
P3 C43 C48 C47 173.4(4) . . . . ?
C46 C47 C48 C43 0.3(8) . . . . ?
C55 P3 C49 C50 173.0(3) . . . . ?
C43 P3 C49 C50 -81.0(3) . . . . ?
Pd1 P3 C49 C50 43.3(3) . . . . ?
C55 P3 C49 C54 -11.0(3) . . . . ?
C43 P3 C49 C54 94.9(3) . . . . ?
Pd1 P3 C49 C54 -140.7(3) . . . . ?
C54 C49 C50 C51 -0.7(5) . . . . ?
P3 C49 C50 C51 175.4(3) . . . . ?
C49 C50 C51 C52 0.6(6) . . . . ?
C50 C51 C52 C53 -0.4(6) . . . . ?
C51 C52 C53 C54 0.3(6) . . . . ?
C52 C53 C54 C49 -0.3(6) . . . . ?
C50 C49 C54 C53 0.5(5) . . . . ?
P3 C49 C54 C53 -175.3(3) . . . . ?
C43 P3 C55 C56 3.9(4) . . . . ?
C49 P3 C55 C56 106.5(3) . . . . ?
Pd1 P3 C55 C56 -121.0(3) . . . . ?
C43 P3 C55 C60 -174.7(3) . . . . ?
C49 P3 C55 C60 -72.2(3) . . . . ?
Pd1 P3 C55 C60 60.4(3) . . . . ?
C60 C55 C56 C57 -0.1(6) . . . . ?
P3 C55 C56 C57 -178.7(3) . . . . ?
C55 C56 C57 C58 2.2(6) . . . . ?
C56 C57 C58 C59 -2.0(6) . . . . ?
C57 C58 C59 C60 -0.2(6) . . . . ?
C58 C59 C60 C55 2.3(6) . . . . ?
C56 C55 C60 C59 -2.1(5) . . . . ?
P3 C55 C60 C59 176.6(3) . . . . ?
C66 C61 C62 C63 0.0 . . . . ?
C61 C62 C63 C64 0.0 . . . . ?
C62 C63 C64 C65 0.0 . . . . ?
C63 C64 C65 C66 0.0 . . . . ?
C64 C65 C66 C61 0.0 . . . . ?
C62 C61 C66 C65 0.0 . . . . ?
C72 C67 C68 C69 0.0 . . . . ?
C67 C68 C69 C70 0.0 . . . . ?
C68 C69 C70 C71 0.0 . . . . ?
C69 C70 C71 C72 0.0 . . . . ?
C70 C71 C72 C67 0.0 . . . . ?
C68 C67 C72 C71 0.0 . . . . ?
